data_4519422
loop_
_publ_author_name
'Fomina, Marina V.'
'Vatsadze, Sergey Z.'
'Freidzon, Alexandra Ya.'
'Kuz&#x2019;mina, Lyudmila G.'
'Moiseeva, Anna A.'
'Starostin, Roman O.'
'Nuriev, Vyacheslav N.'
'Gromov, Sergey P.'

_publ_section_title
;
 Structure--Property Relationships of Dibenzylidenecyclohexanones
;
_journal_issue 12
_journal_name_full 'ACS Omega'
_journal_page_first 10087
_journal_page_last 10099
_journal_paper_doi 10.1021/acsomega.1c06129
_journal_volume 7
_journal_year 2022
_chemical_formula_moiety 'C22 H22 O S2'
_chemical_formula_sum 'C22 H22 O S2'
_chemical_formula_weight 366.51
_chemical_name_systematic
;
(2E,6E)-2,6-bis[4-(methylthio)benzylidene]cyclohexanone
;
_space_group_crystal_system monoclinic
_space_group_IT_number 14
_space_group_name_Hall '-P 2yn'
_space_group_name_H-M_alt 'P 1 21/n 1'
_atom_sites_solution_hydrogens geom
_audit_creation_method SHELXL-2014/7
_cell_angle_alpha 90
_cell_angle_beta 103.619(2)
_cell_angle_gamma 90
_cell_formula_units_Z 8
_cell_length_a 9.2176(11)
_cell_length_b 22.382(3)
_cell_length_c 18.333(2)
_cell_measurement_reflns_used 1840
_cell_measurement_temperature 150(2)
_cell_measurement_theta_max 23.843
_cell_measurement_theta_min 2.461
_cell_volume 3675.9(8)
_computing_structure_refinement 'SHELXL-2014/7 (Sheldrick, 2014)'
_diffrn_ambient_temperature 150(2)
_diffrn_measured_fraction_theta_full 0.998
_diffrn_measured_fraction_theta_max 0.998
_diffrn_measurement_device_type 'Bruker SMART APEX II'
_diffrn_measurement_method /W
_diffrn_radiation_type MoK\a
_diffrn_radiation_wavelength 0.71073
_diffrn_reflns_av_R_equivalents 0.1062
_diffrn_reflns_av_unetI/netI 0.0873
_diffrn_reflns_Laue_measured_fraction_full 0.998
_diffrn_reflns_Laue_measured_fraction_max 0.998
_diffrn_reflns_limit_h_max 11
_diffrn_reflns_limit_h_min -11
_diffrn_reflns_limit_k_max 27
_diffrn_reflns_limit_k_min -27
_diffrn_reflns_limit_l_max 22
_diffrn_reflns_limit_l_min -22
_diffrn_reflns_number 30107
_diffrn_reflns_point_group_measured_fraction_full 0.998
_diffrn_reflns_point_group_measured_fraction_max 0.998
_diffrn_reflns_theta_full 25.242
_diffrn_reflns_theta_max 25.998
_diffrn_reflns_theta_min 1.461
_exptl_absorpt_coefficient_mu 0.297
_exptl_absorpt_correction_type none
_exptl_crystal_colour yellow
_exptl_crystal_density_diffrn 1.325
_exptl_crystal_description plate
_exptl_crystal_F_000 1552
_exptl_crystal_size_max 0.460
_exptl_crystal_size_mid 0.260
_exptl_crystal_size_min 0.020
_refine_diff_density_max 1.112
_refine_diff_density_min -0.478
_refine_diff_density_rms 0.126
_refine_ls_extinction_method none
_refine_ls_goodness_of_fit_ref 1.062
_refine_ls_hydrogen_treatment constr
_refine_ls_matrix_type full
_refine_ls_number_parameters 455
_refine_ls_number_reflns 7225
_refine_ls_number_restraints 18
_refine_ls_restrained_S_all 1.065
_refine_ls_R_factor_all 0.1898
_refine_ls_R_factor_gt 0.1075
_refine_ls_shift/su_max 0.000
_refine_ls_shift/su_mean 0.000
_refine_ls_structure_factor_coef Fsqd
_refine_ls_weighting_details 'w=1/[\s^2^(Fo^2^)+(0.1278P)^2^+18.6323P] where P=(Fo^2^+2Fc^2^)/3'
_refine_ls_weighting_scheme calc
_refine_ls_wR_factor_gt 0.2960
_refine_ls_wR_factor_ref 0.3240
_reflns_Friedel_coverage 0.000
_reflns_number_gt 3673
_reflns_number_total 7225
_reflns_threshold_expression 'I > 2\s(I)'
_cod_data_source_file ao1c06129_si_003.cif
_cod_data_source_block pp
_cod_original_cell_volume 3675.8(8)
_cod_original_sg_symbol_H-M 'P 21/n'
_cod_database_code 4519422
_shelx_shelxl_version_number 2014/7
_shelx_space_group_comment
;
The symmetry employed for this shelxl refinement is uniquely defined
by the following loop, which should always be used as a source of
symmetry information in preference to the above space-group names.
They are only intended as comments.
;
_shelx_estimated_absorpt_t_min 0.876
_shelx_estimated_absorpt_t_max 0.994

loop_
_space_group_symop_operation_xyz
'x, y, z'
'-x+1/2, y+1/2, -z+1/2'
'-x, -y, -z'
'x-1/2, -y-1/2, z-1/2'

loop_
_atom_site_label
_atom_site_type_symbol
_atom_site_fract_x
_atom_site_fract_y
_atom_site_fract_z
_atom_site_U_iso_or_equiv
_atom_site_adp_type
_atom_site_occupancy
_atom_site_site_symmetry_order
_atom_site_calc_flag
_atom_site_refinement_flags_posn
_atom_site_refinement_flags_adp
_atom_site_refinement_flags_occupancy
_atom_site_disorder_assembly
_atom_site_disorder_group
S1 S 0.6825(2) 0.63829(10) 0.35881(12) 0.0414(6) Uani 1 1 d . . . . .
S2 S 0.6789(2) -0.10361(10) 0.35772(12) 0.0417(6) Uani 1 1 d . . . . .
O1 O 0.4539(7) 0.2675(3) 0.4186(4) 0.0578(18) Uani 1 1 d . . . . .
C1 C 0.5534(9) 0.2680(4) 0.3840(4) 0.0394(19) Uani 1 1 d . . . . .
C2 C 0.6150(8) 0.3255(4) 0.3632(4) 0.0334(18) Uani 1 1 d . . . . .
C3 C 0.7247(9) 0.3227(4) 0.3145(4) 0.041(2) Uani 1 1 d . . . . .
H3A H 0.8270 0.3254 0.3469 0.049 Uiso 1 1 calc R U . . .
H3B H 0.7093 0.3579 0.2808 0.049 Uiso 1 1 calc R U . . .
C4 C 0.7131(11) 0.2659(4) 0.2667(5) 0.050(2) Uani 1 1 d . . . . .
H4A H 0.7924 0.2661 0.2385 0.060 Uiso 1 1 calc R U . . .
H4B H 0.6153 0.2651 0.2300 0.060 Uiso 1 1 calc R U . . .
C5 C 0.7293(10) 0.2101(4) 0.3167(5) 0.046(2) Uani 1 1 d . . . . .
H5A H 0.7166 0.1740 0.2847 0.055 Uiso 1 1 calc R U . . .
H5B H 0.8311 0.2091 0.3498 0.055 Uiso 1 1 calc R U . . .
C6 C 0.6163(8) 0.2090(4) 0.3644(4) 0.0338(18) Uani 1 1 d . . . . .
C7 C 0.5697(7) 0.3758(3) 0.3899(3) 0.0162(13) Uani 1 1 d . U . . .
H7A H 0.5003 0.3693 0.4201 0.019 Uiso 1 1 calc R U . . .
C8 C 0.6046(7) 0.4385(4) 0.3824(4) 0.0290(17) Uani 1 1 d . . . . .
C9 C 0.7205(7) 0.4619(3) 0.3530(4) 0.0274(17) Uani 1 1 d . . . . .
H9A H 0.7869 0.4352 0.3370 0.033 Uiso 1 1 calc R U . . .
C10 C 0.7401(7) 0.5218(4) 0.3469(4) 0.0284(16) Uani 1 1 d . . . . .
H10A H 0.8197 0.5356 0.3266 0.034 Uiso 1 1 calc R U . . .
C11 C 0.6468(8) 0.5635(4) 0.3697(4) 0.0297(17) Uani 1 1 d . . . . .
C12 C 0.5312(7) 0.5415(3) 0.4011(4) 0.0290(17) Uani 1 1 d . . . . .
H12A H 0.4667 0.5685 0.4181 0.035 Uiso 1 1 calc R U . . .
C13 C 0.5120(7) 0.4805(3) 0.4071(4) 0.0275(16) Uani 1 1 d . . . . .
H13A H 0.4340 0.4663 0.4285 0.033 Uiso 1 1 calc R U . . .
C14 C 0.5654(11) 0.6758(4) 0.4097(6) 0.064(3) Uani 1 1 d . . . . .
H14A H 0.5908 0.7184 0.4137 0.096 Uiso 1 1 calc R U . . .
H14B H 0.5809 0.6585 0.4600 0.096 Uiso 1 1 calc R U . . .
H14C H 0.4607 0.6710 0.3830 0.096 Uiso 1 1 calc R U . . .
C7A C 0.5697(8) 0.1583(4) 0.3917(4) 0.0356(19) Uani 1 1 d . . . . .
H7AA H 0.5005 0.1654 0.4218 0.043 Uiso 1 1 calc R U . . .
C8A C 0.5999(8) 0.0993(3) 0.3858(4) 0.0270(16) Uani 1 1 d . U . . .
C9A C 0.7250(8) 0.0729(4) 0.3594(4) 0.0346(18) Uani 1 1 d . . . . .
H9AA H 0.7979 0.0988 0.3476 0.042 Uiso 1 1 calc R U . . .
C10A C 0.7401(8) 0.0134(3) 0.3512(4) 0.0296(16) Uani 1 1 d . U . . .
H10B H 0.8194 -0.0008 0.3308 0.035 Uiso 1 1 calc R U . . .
C11A C 0.6434(8) -0.0281(4) 0.3715(4) 0.0326(17) Uani 1 1 d . . . . .
C12A C 0.5255(8) -0.0055(4) 0.4002(4) 0.0329(18) Uani 1 1 d . . . . .
H12B H 0.4568 -0.0320 0.4146 0.039 Uiso 1 1 calc R U . . .
C13A C 0.5105(8) 0.0543(4) 0.4072(4) 0.0324(17) Uani 1 1 d . . . . .
H13B H 0.4318 0.0673 0.4288 0.039 Uiso 1 1 calc R U . . .
C14A C 0.5489(12) -0.1431(4) 0.3981(7) 0.064(3) Uani 1 1 d . . . . .
H14D H 0.5617 -0.1862 0.3924 0.095 Uiso 1 1 calc R U . . .
H14E H 0.4470 -0.1316 0.3725 0.095 Uiso 1 1 calc R U . . .
H14F H 0.5665 -0.1332 0.4515 0.095 Uiso 1 1 calc R U . . .
S3 S 0.3668(2) 0.63302(9) 0.09343(11) 0.0334(5) Uani 1 1 d . . . . .
S4 S 0.3690(2) -0.11052(9) 0.08612(11) 0.0356(5) Uani 1 1 d . . . . .
O1B O 0.2839(9) 0.2607(3) 0.2028(4) 0.068(2) Uani 1 1 d . . . . .
C1B C 0.3440(9) 0.2609(4) 0.1493(5) 0.0381(18) Uani 1 1 d . . . . .
C2B C 0.3822(8) 0.3186(3) 0.1171(4) 0.0314(17) Uani 1 1 d . . . . .
C3B C 0.4382(9) 0.3173(4) 0.0463(4) 0.0341(18) Uani 1 1 d . . . . .
H3BA H 0.5019 0.3527 0.0449 0.041 Uiso 1 1 calc R U . . .
H3BB H 0.3525 0.3191 0.0022 0.041 Uiso 1 1 calc R U . . .
C4B C 0.5279(9) 0.2606(3) 0.0423(4) 0.0354(18) Uani 1 1 d . . . . .
H4BA H 0.5631 0.2605 -0.0047 0.042 Uiso 1 1 calc R U . . .
H4BB H 0.6166 0.2596 0.0851 0.042 Uiso 1 1 calc R U . . .
C5B C 0.4325(8) 0.2058(3) 0.0448(4) 0.0298(16) Uani 1 1 d . . . . .
H5BA H 0.3452 0.2064 0.0014 0.036 Uiso 1 1 calc R U . . .
H5BB H 0.4913 0.1694 0.0408 0.036 Uiso 1 1 calc R U . . .
C6B C 0.3795(8) 0.2035(3) 0.1162(4) 0.0302(17) Uani 1 1 d . . . . .
C7B C 0.3638(7) 0.3692(3) 0.1560(4) 0.0254(16) Uani 1 1 d . . . . .
H7BA H 0.3398 0.3616 0.2028 0.030 Uiso 1 1 calc R U . . .
C8B C 0.3738(7) 0.4319(3) 0.1395(4) 0.0262(16) Uani 1 1 d . . . . .
C9B C 0.3653(7) 0.4564(4) 0.0669(4) 0.0297(18) Uani 1 1 d . . . . .
H9BA H 0.3591 0.4305 0.0253 0.036 Uiso 1 1 calc R U . . .
C10B C 0.3659(8) 0.5169(3) 0.0565(4) 0.0294(17) Uani 1 1 d . . . . .
H10C H 0.3598 0.5324 0.0076 0.035 Uiso 1 1 calc R U . . .
C11B C 0.3750(7) 0.5561(3) 0.1159(4) 0.0291(17) Uani 1 1 d . . . . .
C12B C 0.3866(7) 0.5332(3) 0.1872(4) 0.0280(16) Uani 1 1 d . . . . .
H12C H 0.3965 0.5596 0.2287 0.034 Uiso 1 1 calc R U . . .
C13B C 0.3837(7) 0.4731(3) 0.1982(3) 0.0271(16) Uani 1 1 d . . . . .
H13C H 0.3885 0.4586 0.2474 0.033 Uiso 1 1 calc R U . . .
C14B C 0.3401(10) 0.6684(4) 0.1781(5) 0.045(2) Uani 1 1 d . . . . .
H14G H 0.3087 0.7099 0.1672 0.067 Uiso 1 1 calc R U . . .
H14H H 0.4340 0.6675 0.2166 0.067 Uiso 1 1 calc R U . . .
H14I H 0.2630 0.6468 0.1963 0.067 Uiso 1 1 calc R U . . .
C7C C 0.3625(7) 0.1525(4) 0.1551(4) 0.0300(17) Uani 1 1 d . . . . .
H7CA H 0.3389 0.1596 0.2021 0.036 Uiso 1 1 calc R U . . .
C8C C 0.3738(7) 0.0905(4) 0.1375(4) 0.0308(17) Uani 1 1 d . . . . .
C9C C 0.3598(8) 0.0671(3) 0.0646(4) 0.0293(17) Uani 1 1 d . . . . .
H9CA H 0.3509 0.0939 0.0236 0.035 Uiso 1 1 calc R U . . .
C10C C 0.3587(8) 0.0073(4) 0.0517(4) 0.0309(18) Uani 1 1 d . . . . .
H10D H 0.3453 -0.0068 0.0016 0.037 Uiso 1 1 calc R U . . .
C11C C 0.3767(7) -0.0336(3) 0.1099(4) 0.0245(15) Uani 1 1 d . . . . .
C12C C 0.3914(7) -0.0123(4) 0.1834(4) 0.0283(17) Uani 1 1 d . . . . .
H12D H 0.4034 -0.0395 0.2242 0.034 Uiso 1 1 calc R U . . .
C13C C 0.3883(8) 0.0483(4) 0.1956(4) 0.0296(17) Uani 1 1 d . . . . .
H13D H 0.3963 0.0622 0.2453 0.036 Uiso 1 1 calc R U . . .
C14C C 0.3517(11) -0.1475(4) 0.1704(5) 0.048(2) Uani 1 1 d . . . . .
H14J H 0.3306 -0.1900 0.1599 0.071 Uiso 1 1 calc R U . . .
H14K H 0.2698 -0.1295 0.1885 0.071 Uiso 1 1 calc R U . . .
H14L H 0.4451 -0.1433 0.2088 0.071 Uiso 1 1 calc R U . . .

loop_
_atom_site_aniso_label
_atom_site_aniso_U_11
_atom_site_aniso_U_22
_atom_site_aniso_U_33
_atom_site_aniso_U_23
_atom_site_aniso_U_13
_atom_site_aniso_U_12
S1 0.0381(12) 0.0461(13) 0.0447(13) 0.0065(9) 0.0190(10) 0.0006(9)
S2 0.0341(12) 0.0494(14) 0.0443(13) -0.0038(9) 0.0147(10) 0.0014(9)
O1 0.059(4) 0.046(4) 0.084(5) -0.005(3) 0.049(4) -0.005(3)
C1 0.032(4) 0.052(5) 0.041(4) -0.003(4) 0.023(4) 0.000(4)
C2 0.020(4) 0.052(5) 0.027(4) 0.001(3) 0.005(3) -0.009(3)
C3 0.037(5) 0.050(5) 0.041(5) -0.004(4) 0.020(4) -0.007(4)
C4 0.071(6) 0.053(5) 0.034(4) 0.007(4) 0.029(4) 0.017(5)
C5 0.046(5) 0.050(5) 0.049(5) 0.002(4) 0.026(4) 0.005(4)
C6 0.031(4) 0.040(5) 0.031(4) -0.001(3) 0.009(3) -0.010(3)
C7 0.012(3) 0.029(3) 0.007(2) -0.002(2) 0.001(2) -0.003(2)
C8 0.013(3) 0.057(5) 0.016(3) -0.001(3) 0.000(3) 0.002(3)
C9 0.014(3) 0.053(5) 0.018(3) -0.009(3) 0.010(3) -0.001(3)
C10 0.013(3) 0.051(5) 0.025(4) 0.001(3) 0.011(3) 0.000(3)
C11 0.018(4) 0.054(5) 0.018(3) 0.000(3) 0.006(3) 0.007(3)
C12 0.014(4) 0.044(5) 0.025(4) 0.004(3) -0.002(3) 0.006(3)
C13 0.014(3) 0.050(5) 0.019(3) -0.001(3) 0.005(3) -0.002(3)
C14 0.046(6) 0.048(6) 0.102(8) 0.004(6) 0.027(6) 0.014(5)
C7A 0.019(4) 0.065(6) 0.023(4) 0.003(4) 0.006(3) 0.000(4)
C8A 0.023(3) 0.045(4) 0.012(3) 0.004(2) 0.000(2) -0.013(3)
C9A 0.022(4) 0.055(5) 0.029(4) 0.001(3) 0.011(3) -0.006(3)
C10A 0.024(3) 0.044(4) 0.026(3) 0.006(3) 0.015(3) -0.003(3)
C11A 0.025(4) 0.048(5) 0.023(4) -0.003(3) 0.001(3) 0.001(3)
C12A 0.015(4) 0.064(6) 0.018(3) 0.004(3) 0.001(3) -0.002(3)
C13A 0.023(4) 0.047(5) 0.030(4) -0.003(3) 0.012(3) -0.004(3)
C14A 0.069(7) 0.037(5) 0.099(8) 0.001(5) 0.046(6) -0.005(5)
S3 0.0330(11) 0.0393(12) 0.0316(11) 0.0048(8) 0.0146(8) -0.0010(8)
S4 0.0331(11) 0.0453(13) 0.0301(10) -0.0036(8) 0.0110(9) -0.0019(9)
O1B 0.115(6) 0.041(3) 0.077(5) -0.001(3) 0.080(5) -0.003(4)
C1B 0.036(4) 0.043(5) 0.042(5) 0.005(4) 0.022(4) 0.001(4)
C2B 0.023(4) 0.041(5) 0.032(4) -0.005(3) 0.012(3) -0.006(3)
C3B 0.035(4) 0.047(5) 0.024(4) 0.004(3) 0.015(3) 0.007(4)
C4B 0.045(5) 0.040(4) 0.032(4) -0.002(3) 0.032(4) 0.003(4)
C5B 0.030(4) 0.044(5) 0.018(3) 0.003(3) 0.011(3) 0.000(3)
C6B 0.023(4) 0.039(5) 0.030(4) -0.006(3) 0.010(3) -0.007(3)
C7B 0.013(3) 0.049(5) 0.017(3) 0.000(3) 0.010(3) 0.004(3)
C8B 0.020(4) 0.039(4) 0.022(4) -0.001(3) 0.009(3) 0.002(3)
C9B 0.015(3) 0.061(6) 0.013(3) -0.010(3) 0.003(3) -0.001(3)
C10B 0.025(4) 0.041(5) 0.024(4) 0.004(3) 0.011(3) 0.007(3)
C11B 0.014(3) 0.049(5) 0.025(4) 0.000(3) 0.007(3) -0.004(3)
C12B 0.020(4) 0.044(5) 0.021(4) -0.004(3) 0.006(3) 0.005(3)
C13B 0.020(4) 0.051(5) 0.010(3) 0.000(3) 0.003(3) 0.006(3)
C14B 0.055(6) 0.038(5) 0.046(5) -0.004(4) 0.024(4) -0.005(4)
C7C 0.017(4) 0.054(5) 0.022(4) -0.006(3) 0.010(3) -0.007(3)
C8C 0.015(3) 0.057(5) 0.022(4) 0.001(3) 0.007(3) 0.000(3)
C9C 0.028(4) 0.043(5) 0.018(4) 0.000(3) 0.008(3) -0.006(3)
C10C 0.022(4) 0.059(5) 0.012(3) -0.001(3) 0.005(3) -0.005(3)
C11C 0.015(3) 0.038(4) 0.023(3) -0.005(3) 0.009(3) -0.001(3)
C12C 0.016(4) 0.053(5) 0.016(3) 0.013(3) 0.003(3) 0.000(3)
C13C 0.026(4) 0.049(5) 0.017(4) -0.004(3) 0.010(3) -0.002(3)
C14C 0.058(6) 0.043(5) 0.044(5) 0.004(4) 0.016(4) -0.006(4)

loop_
_atom_type_symbol
_atom_type_description
_atom_type_scat_dispersion_real
_atom_type_scat_dispersion_imag
_atom_type_scat_source
C C 0.0033 0.0016 'International Tables Vol C Tables 4.2.6.8 and 6.1.1.4'
H H 0.0000 0.0000 'International Tables Vol C Tables 4.2.6.8 and 6.1.1.4'
O O 0.0106 0.0060 'International Tables Vol C Tables 4.2.6.8 and 6.1.1.4'
S S 0.1246 0.1234 'International Tables Vol C Tables 4.2.6.8 and 6.1.1.4'

loop_
_geom_angle_atom_site_label_1
_geom_angle_atom_site_label_2
_geom_angle_atom_site_label_3
_geom_angle
_geom_angle_site_symmetry_1
_geom_angle_site_symmetry_3
_geom_angle_publ_flag
C11 S1 C14 103.9(4) . . ?
C11A S2 C14A 104.6(4) . . ?
O1 C1 C2 120.9(7) . . ?
O1 C1 C6 119.1(7) . . ?
C2 C1 C6 120.0(6) . . ?
C7 C2 C1 117.6(6) . . ?
C7 C2 C3 124.6(7) . . ?
C1 C2 C3 117.8(7) . . ?
C2 C3 C4 114.1(7) . . ?
C3 C4 C5 110.5(7) . . ?
C6 C5 C4 112.1(7) . . ?
C7A C6 C5 123.5(8) . . ?
C7A C6 C1 118.1(7) . . ?
C5 C6 C1 118.4(7) . . ?
C2 C7 C8 133.1(6) . . ?
C9 C8 C13 116.4(7) . . ?
C9 C8 C7 127.0(7) . . ?
C13 C8 C7 116.6(6) . . ?
C10 C9 C8 121.8(7) . . ?
C9 C10 C11 122.1(6) . . ?
C10 C11 C12 117.6(7) . . ?
C10 C11 S1 117.8(5) . . ?
C12 C11 S1 124.6(6) . . ?
C13 C12 C11 119.9(7) . . ?
C12 C13 C8 122.2(7) . . ?
C6 C7A C8A 134.3(7) . . ?
C7A C8A C13A 121.8(7) . . ?
C7A C8A C9A 127.3(7) . . ?
C13A C8A C9A 110.9(7) . . ?
C10A C9A C8A 122.7(7) . . ?
C9A C10A C11A 122.4(7) . . ?
C10A C11A C12A 117.3(7) . . ?
C10A C11A S2 116.7(6) . . ?
C12A C11A S2 126.0(6) . . ?
C13A C12A C11A 119.7(7) . . ?
C12A C13A C8A 126.7(7) . . ?
C11B S3 C14B 103.5(4) . . ?
C11C S4 C14C 104.1(4) . . ?
O1B C1B C6B 120.2(7) . . ?
O1B C1B C2B 120.6(7) . . ?
C6B C1B C2B 119.2(6) . . ?
C7B C2B C1B 116.0(7) . . ?
C7B C2B C3B 125.0(7) . . ?
C1B C2B C3B 119.0(7) . . ?
C2B C3B C4B 110.9(6) . . ?
C5B C4B C3B 110.3(6) . . ?
C6B C5B C4B 111.3(6) . . ?
C7C C6B C1B 116.2(6) . . ?
C7C C6B C5B 125.5(7) . . ?
C1B C6B C5B 118.2(6) . . ?
C2B C7B C8B 132.3(6) . . ?
C13B C8B C9B 116.3(7) . . ?
C13B C8B C7B 118.3(6) . . ?
C9B C8B C7B 125.3(6) . . ?
C10B C9B C8B 120.7(6) . . ?
C9B C10B C11B 121.3(7) . . ?
C10B C11B C12B 119.0(7) . . ?
C10B C11B S3 116.3(5) . . ?
C12B C11B S3 124.7(6) . . ?
C13B C12B C11B 120.4(7) . . ?
C12B C13B C8B 122.4(6) . . ?
C6B C7C C8C 131.6(7) . . ?
C13C C8C C9C 116.0(7) . . ?
C13C C8C C7C 118.6(6) . . ?
C9C C8C C7C 125.2(7) . . ?
C10C C9C C8C 121.7(7) . . ?
C9C C10C C11C 121.3(6) . . ?
C10C C11C C12C 118.9(7) . . ?
C10C C11C S4 117.4(5) . . ?
C12C C11C S4 123.6(6) . . ?
C13C C12C C11C 119.2(6) . . ?
C12C C13C C8C 122.8(6) . . ?

loop_
_geom_bond_atom_site_label_1
_geom_bond_atom_site_label_2
_geom_bond_distance
_geom_bond_site_symmetry_2
_geom_bond_publ_flag
S1 C11 1.726(8) . ?
S1 C14 1.792(9) . ?
S2 C11A 1.751(8) . ?
S2 C14A 1.784(9) . ?
O1 C1 1.232(9) . ?
C1 C2 1.493(11) . ?
C1 C6 1.519(11) . ?
C2 C7 1.334(10) . ?
C2 C3 1.499(10) . ?
C3 C4 1.534(11) . ?
C4 C5 1.535(12) . ?
C5 C6 1.509(10) . ?
C6 C7A 1.351(11) . ?
C7 C8 1.453(10) . ?
C8 C9 1.406(9) . ?
C8 C13 1.414(10) . ?
C9 C10 1.360(10) . ?
C10 C11 1.399(10) . ?
C11 C12 1.414(10) . ?
C12 C13 1.385(10) . ?
C7A C8A 1.358(11) . ?
C8A C13A 1.414(10) . ?
C8A C9A 1.476(10) . ?
C9A C10A 1.351(11) . ?
C10A C11A 1.398(10) . ?
C11A C12A 1.408(10) . ?
C12A C13A 1.354(11) . ?
S3 C11B 1.767(8) . ?
S3 C14B 1.810(8) . ?
S4 C11C 1.774(7) . ?
S4 C14C 1.792(8) . ?
O1B C1B 1.235(9) . ?
C1B C6B 1.490(11) . ?
C1B C2B 1.496(11) . ?
C2B C7B 1.371(10) . ?
C2B C3B 1.505(9) . ?
C3B C4B 1.526(10) . ?
C4B C5B 1.516(10) . ?
C5B C6B 1.503(9) . ?
C6B C7C 1.373(11) . ?
C7B C8B 1.443(10) . ?
C8B C13B 1.404(9) . ?
C8B C9B 1.425(9) . ?
C9B C10B 1.368(10) . ?
C10B C11B 1.384(10) . ?
C11B C12B 1.385(10) . ?
C12B C13B 1.361(10) . ?
C7C C8C 1.434(11) . ?
C8C C13C 1.407(10) . ?
C8C C9C 1.411(10) . ?
C9C C10C 1.361(11) . ?
C10C C11C 1.385(10) . ?
C11C C12C 1.405(9) . ?
C12C C13C 1.375(11) . ?
